data_7042996
loop_
_publ_author_name
'Llabres, Pedro'
'Pitarch-Jarque, Javier'
'Ballesteros-Garrido, Rafael'
'Abarca, Bel\'en'
'Ballesteros, Rafael'
'Garc\'ia-Espa\~na, Enrique'

_publ_section_title
;
 Bicyclo[2.2.2]octane-1,4-dicarboxylic acid: Towards Transparent
 Metal-Organic Frameworks.
;
_journal_name_full 'Dalton Trans.'
_journal_paper_doi 10.1039/C7DT00855D
_journal_year 2017
_chemical_formula_moiety '0.33(C120 H174 N6 O45 Zn12)'
_chemical_formula_sum 'C45 H69 N3 O16 Zn4'
_chemical_formula_weight 1169.51
_space_group_crystal_system trigonal
_space_group_IT_number 152
_space_group_name_Hall 'P 31 2"'
_space_group_name_H-M_alt 'P 31 2 1'
_symmetry_space_group_name_Hall 'P 31 2"'
_symmetry_space_group_name_H-M 'P 31 2 1'
_atom_sites_solution_hydrogens mixed
_audit_creation_date 2017-05-06
_audit_creation_method
;
Olex2 1.2
(compiled 2016.02.19 svn.r3266 for OlexSys, GUI svn.r5155)
;
_audit_update_record
;
2017-05-07 deposited with the CCDC.
2017-05-10 downloaded from the CCDC.
;
_cell_angle_alpha 90
_cell_angle_beta 90
_cell_angle_gamma 120
_cell_formula_units_Z 3
_cell_length_a 12.7557(4)
_cell_length_b 12.7557(4)
_cell_length_c 30.6370(8)
_cell_measurement_reflns_used 4084
_cell_measurement_temperature 120(1)
_cell_measurement_theta_max 27.5060
_cell_measurement_theta_min 3.2290
_cell_volume 4317.0(2)
_computing_cell_refinement 'CrysAlisPro 1.171.38.41q (Rigaku OD, 2015)'
_computing_data_collection 'CrysAlisPro 1.171.38.41q (Rigaku OD, 2015)'
_computing_data_reduction 'CrysAlisPro 1.171.38.41q (Rigaku OD, 2015)'
_computing_molecular_graphics 'Olex2 (Dolomanov et al., 2009)'
_computing_publication_material 'Olex2 (Dolomanov et al., 2009)'
_computing_structure_refinement 'ShelXL (Sheldrick, 2015)'
_diffrn_ambient_temperature 120(1)
_diffrn_measured_fraction_theta_full 0.996
_diffrn_measured_fraction_theta_max 0.996
_diffrn_measurement_device 'four-circle diffractometer'
_diffrn_measurement_device_type 'SuperNova, Single source at offset, Sapphire3'
_diffrn_radiation_monochromator mirror
_diffrn_radiation_probe x-ray
_diffrn_radiation_type 'Mo K\a'
_diffrn_radiation_wavelength 0.71073
_diffrn_reflns_av_R_equivalents 0.0387
_diffrn_reflns_av_unetI/netI 0.0526
_diffrn_reflns_Laue_measured_fraction_full 0.996
_diffrn_reflns_Laue_measured_fraction_max 0.996
_diffrn_reflns_limit_h_max 14
_diffrn_reflns_limit_h_min -11
_diffrn_reflns_limit_k_max 15
_diffrn_reflns_limit_k_min -15
_diffrn_reflns_limit_l_max 34
_diffrn_reflns_limit_l_min -36
_diffrn_reflns_number 5078
_diffrn_reflns_point_group_measured_fraction_full 0.997
_diffrn_reflns_point_group_measured_fraction_max 0.997
_diffrn_reflns_theta_full 24.999
_diffrn_reflns_theta_max 24.999
_diffrn_reflns_theta_min 3.194
_diffrn_source 'micro-focus sealed X-ray tube'
_diffrn_source_type 'SuperNova (Mo) X-ray Source'
_exptl_absorpt_coefficient_mu 1.708
_exptl_absorpt_correction_T_max 1.000
_exptl_absorpt_correction_T_min 0.63614
_exptl_absorpt_correction_type multi-scan
_exptl_absorpt_process_details
;
CrysAlisPro 1.171.38.41q (Rigaku Oxford Diffraction, 2015)
Empirical absorption correction using spherical harmonics,
 implemented in SCALE3 ABSPACK scaling algorithm.
;
_exptl_crystal_colour colourless
_exptl_crystal_colour_primary colourless
_exptl_crystal_density_diffrn 1.350
_exptl_crystal_description hexagonal
_exptl_crystal_F_000 1824
_exptl_crystal_size_max 0.4
_exptl_crystal_size_mid 0.4
_exptl_crystal_size_min 0.2
_refine_diff_density_max 0.652
_refine_diff_density_min -0.743
_refine_diff_density_rms 0.097
_refine_ls_abs_structure_details
;
 Flack x determined using 1486 quotients [(I+)-(I-)]/[(I+)+(I-)]
 (Parsons, Flack and Wagner, Acta Cryst. B69 (2013) 249-259).
;
_refine_ls_abs_structure_Flack 0.032(13)
_refine_ls_extinction_method none
_refine_ls_goodness_of_fit_ref 1.064
_refine_ls_hydrogen_treatment constr
_refine_ls_matrix_type full
_refine_ls_number_parameters 385
_refine_ls_number_reflns 5078
_refine_ls_number_restraints 323
_refine_ls_restrained_S_all 1.076
_refine_ls_R_factor_all 0.0758
_refine_ls_R_factor_gt 0.0636
_refine_ls_shift/su_max 0.001
_refine_ls_shift/su_mean 0.000
_refine_ls_structure_factor_coef Fsqd
_refine_ls_weighting_details 'w=1/[\s^2^(Fo^2^)+(0.1009P)^2^+3.6330P] where P=(Fo^2^+2Fc^2^)/3'
_refine_ls_weighting_scheme calc
_refine_ls_wR_factor_gt 0.1646
_refine_ls_wR_factor_ref 0.1745
_reflns_Friedel_coverage 0.752
_reflns_Friedel_fraction_full 0.999
_reflns_Friedel_fraction_max 0.999
_reflns_number_gt 4269
_reflns_number_total 5078
_reflns_threshold_expression 'I > 2\s(I)'
_cod_data_source_file c7dt00855d2.cif
_cod_data_source_block tmof2
_cod_original_cell_volume 4317.1(3)
_cod_database_code 7042996
_shelx_space_group_comment
;
The symmetry employed for this shelxl refinement is uniquely defined
by the following loop, which should always be used as a source of
symmetry information in preference to the above space-group names.
They are only intended as comments.
;
_olex2_refinement_description
;
1. Fixed Uiso
 At 1.2 times of:
  All C(H) groups, All C(H,H) groups
 At 1.5 times of:
  All C(H,H,H) groups
2. Restrained distances
 O21S-C21S
 1.2 with sigma of 0.02
 N21S-C21S
 1.4 with sigma of 0.02
 N21S-C22S = N21S-C24S
 1.4 with sigma of 0.02
 C23S-C22S
 1.5 with sigma of 0.02
 C25S-C24S
 1.45 with sigma of 0.02
 N21S-C21S = N11S-C14S
 1.33 with sigma of 0.02
 N11S-C12S = N11S-C14S = N21S-C24S = N21S-C22S
 1.47 with sigma of 0.02
 C25S-C24S = C23S-C22S = C13S-C12S = C15S-C14S
 1.53 with sigma of 0.02
 C8-C3 \\sim C7-C5 \\sim C6-C4
 with sigma of 0.02
 C18-C15 \\sim C16-C13 \\sim C17-C14
 with sigma of 0.02
 N11S-C14S \\sim N11S-C12S
 with sigma of 0.02
3. Uiso/Uaniso restraints and constraints
Uanis(C25S) \\sim Ueq: with sigma of 0.01 and sigma for terminal atoms of 0.01
Uanis(O7) \\sim Ueq: with sigma of 0.01 and sigma for terminal atoms of 0.05
Uanis(C14S) \\sim Ueq: with sigma of 0.01 and sigma for terminal atoms of 0.1
4. Rigid body (RIGU) restrains
 O4, O3, O1, O2, C0AA, C10, C9, C2, C3, C8, C7, C6, C5, C4
 with sigma for 1-2 distances of 0.004 and sigma for 1-3 distances of 0.004
 C20, O8, O7, O5, C11, C12, C13, C15, C14, C19, C18, C17, C16
 with sigma for 1-2 distances of 0.004 and sigma for 1-3 distances of 0.004
 O21S, C21S, N21S, C24S, C22S, C23S, C25S
 with sigma for 1-2 distances of 0.004 and sigma for 1-3 distances of 0.004
 O11S, C11S, N11S, C12S, C13S
 with sigma for 1-2 distances of 0.004 and sigma for 1-3 distances of 0.004
5. Others
 Fixed Sof: O8(0.5) N11S(0.5) O7(0.5) O11S(0.5) C13(0.5) H13A(0.5) H13B(0.5)
 C15(0.5) H15A(0.5) H15B(0.5) C11S(0.5) H11S(0.5) C14(0.5) H14A(0.5) H14B(0.5)
 C20(0.5) C19(0.5) C18(0.5) H18A(0.5) H18B(0.5) C17(0.5) H17A(0.5) H17B(0.5)
 C16(0.5) H16A(0.5) H16B(0.5) O21S(0.5) C21S(0.5) H21S(0.5) C24S(0.5) H24A(0.5)
 H24B(0.5) N21S(0.5) C22S(0.5) H22A(0.5) H22B(0.5) C12S(0.5) H12A(0.5)
 H12B(0.5) C13S(0.5) H13C(0.5) H13D(0.5) H13E(0.5) C23S(0.5) H23A(0.5)
 H23B(0.5) H23C(0.5) C14S(0.5) H14C(0.5) H14D(0.5) C15S(0.5) H15C(0.5)
 H15D(0.5) H15E(0.5) C25S(0.5) H25A(0.5) H25B(0.5) H25C(0.5)
6.a Riding coordinates:
 C13(H13A,H13B), C15(H15A,H15B), C14(H14A,H14B), C18(H18A,H18B), C17(H17A,
 H17B), C16(H16A,H16B)
6.b Secondary CH2 refined with riding coordinates:
 C3(H3A,H3B), C8(H8A,H8B), C7(H7A,H7B), C6(H6A,H6B), C5(H5A,H5B), C4(H4A,H4B),
 C24S(H24A,H24B), C22S(H22A,H22B), C12S(H12A,H12B), C14S(H14C,H14D)
6.c Me refined with riding coordinates:
 C13S(H13C,H13D,H13E), C23S(H23A,H23B,H23C), C15S(H15C,H15D,H15E), C25S(H25A,
 H25B,H25C)
6.d Aromatic/amide H refined with riding coordinates:
 C11S(H11S), C21S(H21S)
;
_shelx_shelxl_version_number 2014/7
_olex2_submission_special_instructions 'No special instructions were received'

loop_
_space_group_symop_operation_xyz
'x, y, z'
'-y, x-y, z+1/3'
'-x+y, -x, z+2/3'
'y, x, -z'
'x-y, -y, -z+2/3'
'-x, -x+y, -z+1/3'

loop_
_atom_site_label
_atom_site_type_symbol
_atom_site_fract_x
_atom_site_fract_y
_atom_site_fract_z
_atom_site_U_iso_or_equiv
_atom_site_adp_type
_atom_site_occupancy
_atom_site_site_symmetry_order
_atom_site_calc_flag
_atom_site_refinement_flags_posn
_atom_site_refinement_flags_adp
_atom_site_refinement_flags_occupancy
_atom_site_disorder_assembly
_atom_site_disorder_group
Zn1 Zn 0.60819(10) 0.46880(9) 0.49122(3) 0.0481(3) Uani 1 1 d . . . . .
Zn2 Zn 0.70709(10) 0.72637(13) 0.44872(3) 0.0621(4) Uani 1 1 d . . . . .
O6 O 0.6270(6) 0.6270(6) 0.5000 0.042(2) Uani 1 2 d S T P A .
O4 O 0.6815(8) 0.4498(8) 0.4391(2) 0.073(2) Uani 1 1 d . U . . .
O3 O 0.7433(9) 0.6326(8) 0.4070(3) 0.084(3) Uani 1 1 d . U . . .
O5 O 1.3496(7) 1.4337(7) 0.5204(3) 0.072(2) Uani 1 1 d . U . . .
O1 O 0.8490(9) 0.2790(9) 0.2512(3) 0.087(3) Uani 1 1 d . U . . .
O2 O 0.7736(8) 0.3738(8) 0.2119(2) 0.076(2) Uani 1 1 d . U . . .
C0AA C 0.7987(11) 0.3420(11) 0.2481(4) 0.066(3) Uani 1 1 d . U . . .
C10 C 0.7199(10) 0.5225(12) 0.4062(3) 0.067(3) Uani 1 1 d . U . . .
C9 C 0.7451(13) 0.4737(14) 0.3646(4) 0.083(3) Uani 1 1 d . U . . .
C11 C 1.3478(10) 1.3478(10) 0.5000 0.068(4) Uani 1 2 d S TU P . .
C2 C 0.7686(12) 0.3823(14) 0.2895(4) 0.081(3) Uani 1 1 d . U . . .
O8 O 0.8540(12) 0.8689(11) 0.4503(5) 0.058(4) Uani 0.5 1 d . U . A -1
C12 C 1.2290(12) 1.2290(12) 0.5000 0.077(4) Uani 1 2 d S TU P . .
N11S N 0.799(2) 0.949(2) 0.3336(7) 0.081(6) Uani 0.5 1 d D U . A -3
O7 O 0.8361(19) 0.8749(17) 0.5190(6) 0.103(8) Uani 0.5 1 d . U . A -1
C3 C 0.8660(17) 0.5098(17) 0.2983(5) 0.116(6) Uani 1 1 d D U . . .
H3A H 0.8604 0.5637 0.2763 0.140 Uiso 1 1 calc R . . . .
H3B H 0.9458 0.5154 0.2948 0.140 Uiso 1 1 calc R . . . .
O11S O 0.7891(19) 0.8901(16) 0.4044(5) 0.088(5) Uani 0.5 1 d . U . A -3
C8 C 0.8589(17) 0.5552(19) 0.3443(5) 0.123(6) Uani 1 1 d D U . . .
H8A H 0.9260 0.5617 0.3625 0.147 Uiso 1 1 calc R . . . .
H8B H 0.8679 0.6367 0.3421 0.147 Uiso 1 1 calc R . . . .
C7 C 0.737(2) 0.354(2) 0.3719(5) 0.151(7) Uani 1 1 d D U . . .
H7A H 0.6557 0.2944 0.3829 0.182 Uiso 1 1 calc R . . . .
H7B H 0.7976 0.3621 0.3940 0.182 Uiso 1 1 calc R . . . .
C6 C 0.6466(17) 0.445(2) 0.3321(5) 0.131(6) Uani 1 1 d D U . . .
H6A H 0.6510 0.5209 0.3222 0.157 Uiso 1 1 calc R . . . .
H6B H 0.5668 0.3940 0.3460 0.157 Uiso 1 1 calc R . . . .
C5 C 0.762(2) 0.3070(19) 0.3279(5) 0.139(6) Uani 1 1 d D U . . .
H5A H 0.8391 0.3066 0.3304 0.166 Uiso 1 1 calc R . . . .
H5B H 0.6965 0.2226 0.3229 0.166 Uiso 1 1 calc R . . . .
C4 C 0.6595(18) 0.376(2) 0.2916(6) 0.151(7) Uani 1 1 d D U . . .
H4A H 0.5952 0.2900 0.2931 0.181 Uiso 1 1 calc R . . . .
H4B H 0.6471 0.4109 0.2646 0.181 Uiso 1 1 calc R . . . .
C13 C 1.118(2) 1.257(2) 0.4923(10) 0.082(6) Uani 0.5 1 d D U . A -1
H13A H 1.1214 1.3172 0.5127 0.099 Uiso 0.5 1 d R . . A -1
H13B H 1.1199 1.2851 0.4627 0.099 Uiso 0.5 1 d R . . A -1
C15 C 1.224(2) 1.158(2) 0.4550(10) 0.088(7) Uani 0.5 1 d D U . A -1
H15A H 1.2539 1.2117 0.4300 0.106 Uiso 0.5 1 d R . . A -1
H15B H 1.2764 1.1235 0.4593 0.106 Uiso 0.5 1 d R . . A -1
C11S C 0.777(3) 0.873(3) 0.3678(8) 0.095(8) Uani 0.5 1 d . U . A -3
H11S H 0.7451 0.7902 0.3598 0.114 Uiso 0.5 1 calc R . . A -3
C14 C 1.210(2) 1.155(2) 0.5342(11) 0.094(7) Uani 0.5 1 d D U . A -1
H14A H 1.2023 1.1910 0.5609 0.113 Uiso 0.5 1 d R . . A -1
H14B H 1.2811 1.1456 0.5369 0.113 Uiso 0.5 1 d R . . A -1
C20 C 0.895(2) 0.910(2) 0.4873(7) 0.074(7) Uani 0.5 1 d . U . . .
C19 C 1.014(2) 1.033(2) 0.4889(9) 0.077(6) Uani 0.5 1 d . U . A -1
C18 C 1.092(2) 1.051(2) 0.4474(10) 0.089(7) Uani 0.5 1 d D U . A -1
H18A H 1.0588 1.0717 0.4226 0.107 Uiso 0.5 1 d R . . A -1
H18B H 1.0907 0.9758 0.4406 0.107 Uiso 0.5 1 d R . . A -1
C17 C 1.099(3) 1.024(2) 0.5273(12) 0.097(8) Uani 0.5 1 d D U . A -1
H17A H 1.0512 0.9991 0.5539 0.117 Uiso 0.5 1 d R . . A -1
H17B H 1.1226 0.9644 0.5205 0.117 Uiso 0.5 1 d R . . A -1
C16 C 1.003(2) 1.128(2) 0.4971(13) 0.095(8) Uani 0.5 1 d D U . A -1
H16A H 0.9828 1.1226 0.5278 0.114 Uiso 0.5 1 d R . . A -1
H16B H 0.9363 1.1241 0.4808 0.114 Uiso 0.5 1 d R . . A -1
O21S O 0.673(2) 0.8753(18) 0.4882(6) 0.096(6) Uani 0.5 1 d D U . A .
C21S C 0.660(4) 0.957(3) 0.4731(11) 0.136(14) Uani 0.5 1 d D U . . .
H21S H 0.6759 0.9739 0.4428 0.163 Uiso 0.5 1 calc R . . A .
C24S C 0.653(5) 1.039(5) 0.5403(12) 0.172(15) Uani 0.5 1 d D U . . .
H24A H 0.5757 0.9929 0.5566 0.206 Uiso 0.5 1 calc R . . A 1
H24B H 0.6865 1.1257 0.5482 0.206 Uiso 0.5 1 calc R . . A 1
N21S N 0.625(5) 1.027(3) 0.4956(11) 0.175(12) Uani 0.5 1 d D U . A .
C22S C 0.643(4) 1.138(3) 0.4765(15) 0.164(14) Uani 0.5 1 d D U . . .
H22A H 0.6725 1.1458 0.4460 0.196 Uiso 0.5 1 calc R . . A .
H22B H 0.7027 1.2085 0.4935 0.196 Uiso 0.5 1 calc R . . . .
C12S C 0.762(3) 0.911(3) 0.2886(7) 0.118(10) Uani 0.5 1 d D U . A -3
H12A H 0.7313 0.8224 0.2866 0.141 Uiso 0.5 1 calc R . . A -3
H12B H 0.8349 0.9516 0.2698 0.141 Uiso 0.5 1 calc R . . A -3
C13S C 0.667(3) 0.937(4) 0.2710(12) 0.143(13) Uani 0.5 1 d D U . A -3
H13C H 0.6478 0.9083 0.2408 0.214 Uiso 0.5 1 calc R . . A -3
H13D H 0.5934 0.8945 0.2889 0.214 Uiso 0.5 1 calc R . . A -3
H13E H 0.6973 1.0240 0.2720 0.214 Uiso 0.5 1 calc R . . A -3
C23S C 0.520(4) 1.125(5) 0.478(2) 0.23(3) Uani 0.5 1 d D U . A .
H23A H 0.5236 1.1972 0.4656 0.344 Uiso 0.5 1 calc R . . . .
H23B H 0.4630 1.0534 0.4614 0.344 Uiso 0.5 1 calc R . . . .
H23C H 0.4930 1.1157 0.5086 0.344 Uiso 0.5 1 calc R . . . .
C14S C 0.870(5) 1.072(5) 0.347(3) 0.28(5) Uani 0.5 1 d D U . A -3
H14C H 0.8457 1.0757 0.3776 0.333 Uiso 0.5 1 calc R . . A -3
H14D H 0.8422 1.1187 0.3293 0.333 Uiso 0.5 1 calc R . . A -3
C15S C 1.010(4) 1.144(5) 0.3461(16) 0.18(2) Uani 0.5 1 d D . . A -3
H15C H 1.0390 1.2263 0.3567 0.274 Uiso 0.5 1 calc R . . A -3
H15D H 1.0413 1.1035 0.3648 0.274 Uiso 0.5 1 calc R . . A -3
H15E H 1.0377 1.1469 0.3160 0.274 Uiso 0.5 1 calc R . . A -3
C25S C 0.738(6) 1.001(7) 0.556(2) 0.24(2) Uani 0.5 1 d D U . A 1
H25A H 0.7488 1.0138 0.5876 0.354 Uiso 0.5 1 calc R . . A 1
H25B H 0.7043 0.9144 0.5497 0.354 Uiso 0.5 1 calc R . . A 1
H25C H 0.8156 1.0478 0.5412 0.354 Uiso 0.5 1 calc R . . A 1

loop_
_atom_site_aniso_label
_atom_site_aniso_U_11
_atom_site_aniso_U_22
_atom_site_aniso_U_33
_atom_site_aniso_U_23
_atom_site_aniso_U_13
_atom_site_aniso_U_12
Zn1 0.0480(6) 0.0447(6) 0.0308(5) 0.0017(4) 0.0072(5) 0.0074(5)
Zn2 0.0446(6) 0.0821(9) 0.0271(5) 0.0128(6) 0.0009(4) 0.0072(6)
O6 0.039(3) 0.039(3) 0.020(3) -0.0012(18) 0.0012(18) -0.001(3)
O4 0.089(6) 0.083(5) 0.043(4) 0.007(3) 0.026(4) 0.042(5)
O3 0.111(7) 0.079(5) 0.056(5) 0.016(4) 0.030(4) 0.044(5)
O5 0.050(4) 0.048(4) 0.081(5) -0.013(4) 0.020(4) -0.003(3)
O1 0.108(7) 0.124(8) 0.051(4) 0.019(5) 0.031(4) 0.074(6)
O2 0.089(6) 0.104(6) 0.042(4) -0.001(4) 0.006(4) 0.053(5)
C0AA 0.067(7) 0.077(7) 0.049(5) 0.000(4) 0.009(4) 0.032(6)
C10 0.064(6) 0.083(6) 0.041(4) 0.007(4) 0.016(4) 0.026(5)
C9 0.091(8) 0.107(8) 0.052(5) -0.002(5) 0.022(5) 0.050(7)
C11 0.047(4) 0.047(4) 0.070(9) -0.011(4) 0.011(4) -0.006(5)
C2 0.081(7) 0.102(8) 0.056(5) -0.005(5) 0.024(5) 0.042(6)
O8 0.044(7) 0.036(6) 0.062(7) 0.013(5) -0.006(6) -0.004(5)
C12 0.049(5) 0.049(5) 0.099(10) -0.012(4) 0.012(4) -0.001(6)
N11S 0.100(15) 0.073(11) 0.061(8) 0.034(9) 0.037(9) 0.036(10)
O7 0.080(11) 0.064(10) 0.066(8) -0.012(7) 0.021(8) -0.039(10)
C3 0.124(10) 0.120(9) 0.088(8) -0.015(7) 0.032(8) 0.048(8)
O11S 0.133(16) 0.076(10) 0.052(7) 0.017(7) 0.025(8) 0.051(11)
C8 0.118(10) 0.132(11) 0.099(9) -0.022(8) 0.031(7) 0.049(8)
C7 0.24(2) 0.160(11) 0.078(8) -0.001(8) 0.045(10) 0.121(13)
C6 0.134(11) 0.193(16) 0.081(8) -0.053(9) -0.002(7) 0.093(11)
C5 0.213(19) 0.144(12) 0.070(7) 0.000(7) 0.049(8) 0.099(12)
C4 0.134(10) 0.236(18) 0.103(9) -0.074(11) 0.003(8) 0.107(11)
C13 0.051(8) 0.049(9) 0.110(17) -0.017(9) 0.003(9) -0.002(7)
C15 0.058(10) 0.055(10) 0.108(12) -0.024(9) 0.013(8) -0.005(8)
C11S 0.14(2) 0.094(15) 0.058(8) 0.026(8) 0.036(9) 0.063(15)
C14 0.056(11) 0.066(10) 0.114(12) -0.001(8) -0.004(9) -0.004(9)
C20 0.046(9) 0.054(10) 0.062(9) 0.005(7) 0.007(6) -0.020(9)
C19 0.044(8) 0.048(8) 0.094(14) -0.006(7) 0.002(7) -0.011(7)
C18 0.058(10) 0.053(11) 0.110(13) -0.012(9) 0.007(8) -0.008(9)
C17 0.064(11) 0.059(11) 0.118(16) 0.003(9) -0.007(10) -0.008(10)
C16 0.055(10) 0.055(9) 0.13(2) -0.012(9) 0.004(10) -0.004(8)
O21S 0.135(17) 0.093(13) 0.076(11) 0.005(10) 0.023(11) 0.068(13)
C21S 0.21(4) 0.12(2) 0.120(17) 0.011(15) 0.016(19) 0.12(3)
C24S 0.23(3) 0.17(3) 0.152(17) -0.013(17) 0.018(19) 0.12(3)
N21S 0.28(3) 0.17(2) 0.163(18) -0.024(16) 0.003(19) 0.17(2)
C22S 0.24(4) 0.16(2) 0.17(2) -0.011(19) 0.02(3) 0.15(3)
C12S 0.13(2) 0.11(2) 0.065(10) 0.028(11) 0.026(11) 0.027(17)
C13S 0.15(2) 0.13(3) 0.107(19) 0.058(19) 0.022(16) 0.03(2)
C23S 0.23(4) 0.15(4) 0.38(8) 0.04(4) 0.04(3) 0.15(3)
C14S 0.28(5) 0.28(5) 0.28(5) 0.008(14) -0.007(14) 0.14(3)
C15S 0.12(3) 0.25(6) 0.15(4) 0.04(4) 0.04(3) 0.07(4)
C25S 0.24(3) 0.24(3) 0.25(3) 0.014(13) -0.001(12) 0.135(17)

loop_
_atom_type_symbol
_atom_type_description
_atom_type_scat_dispersion_real
_atom_type_scat_dispersion_imag
_atom_type_scat_source
C C 0.0033 0.0016 'International Tables Vol C Tables 4.2.6.8 and 6.1.1.4'
H H 0.0000 0.0000 'International Tables Vol C Tables 4.2.6.8 and 6.1.1.4'
N N 0.0061 0.0033 'International Tables Vol C Tables 4.2.6.8 and 6.1.1.4'
O O 0.0106 0.0060 'International Tables Vol C Tables 4.2.6.8 and 6.1.1.4'
Zn Zn 0.2839 1.4301 'International Tables Vol C Tables 4.2.6.8 and 6.1.1.4'

loop_
_geom_angle_atom_site_label_1
_geom_angle_atom_site_label_2
_geom_angle_atom_site_label_3
_geom_angle
_geom_angle_site_symmetry_1
_geom_angle_site_symmetry_3
Zn1 Zn1 Zn2 61.53(4) 4_556 .
O6 Zn1 Zn1 35.85(19) . 4_556
O6 Zn1 Zn2 36.03(10) . .
O6 Zn1 O5 109.2(3) . 4_446
O6 Zn1 O2 112.0(3) . 2_655
O4 Zn1 Zn1 131.6(3) . 4_556
O4 Zn1 Zn2 79.8(3) . .
O4 Zn1 O6 115.7(3) . .
O4 Zn1 O5 100.4(3) . 4_446
O4 Zn1 O2 118.3(4) . 2_655
O5 Zn1 Zn1 74.4(2) 4_446 4_556
O5 Zn1 Zn2 115.6(3) 4_446 .
O2 Zn1 Zn1 109.9(3) 2_655 4_556
O2 Zn1 Zn2 138.5(3) 2_655 .
O2 Zn1 O5 98.4(4) 2_655 4_446
O6 Zn2 Zn1 35.46(10) . .
O6 Zn2 O3 109.6(3) . .
O6 Zn2 O1 102.9(3) . 5_565
O6 Zn2 O11S 158.6(5) . .
O6 Zn2 O21S 82.4(5) . .
O3 Zn2 Zn1 74.1(2) . .
O3 Zn2 O1 96.7(4) . 5_565
O3 Zn2 O11S 91.8(5) . .
O3 Zn2 O21S 167.8(5) . .
O1 Zn2 Zn1 106.7(3) 5_565 .
O1 Zn2 O11S 73.6(6) 5_565 .
O1 Zn2 O21S 77.8(6) 5_565 .
O8 Zn2 Zn1 134.0(5) . .
O8 Zn2 O6 124.1(5) . .
O8 Zn2 O3 100.7(6) . .
O8 Zn2 O1 119.2(6) . 5_565
O8 Zn2 O21S 73.2(7) . .
O11S Zn2 Zn1 165.9(4) . .
O11S Zn2 O21S 76.2(6) . .
O21S Zn2 Zn1 117.8(5) . .
Zn1 O6 Zn1 108.3(4) 4_556 .
Zn1 O6 Zn2 111.58(5) . 4_556
Zn1 O6 Zn2 108.51(5) . .
Zn1 O6 Zn2 108.51(5) 4_556 4_556
Zn1 O6 Zn2 111.58(5) 4_556 .
Zn2 O6 Zn2 108.4(4) . 4_556
C10 O4 Zn1 126.3(8) . .
C10 O3 Zn2 133.3(7) . .
C11 O5 Zn1 123.7(7) . 4_666
C0AA O1 Zn2 133.7(8) . 5_665
C0AA O2 Zn1 124.0(8) . 3_664
O1 C0AA O2 124.0(11) . .
O1 C0AA C2 117.2(11) . .
O2 C0AA C2 118.9(12) . .
O4 C10 C9 116.3(12) . .
O3 C10 O4 124.7(10) . .
O3 C10 C9 119.0(10) . .
C8 C9 C10 114.2(12) . .
C8 C9 C7 109.3(16) . .
C8 C9 C6 107.9(14) . .
C7 C9 C10 112.0(11) . .
C6 C9 C10 109.6(11) . .
C6 C9 C7 103.2(16) . .
O5 C11 O5 127.0(12) 4_556 .
O5 C11 C12 116.5(6) . .
O5 C11 C12 116.5(6) 4_556 .
C0AA C2 C3 108.1(11) . .
C0AA C2 C5 113.0(13) . .
C5 C2 C3 107.9(15) . .
C4 C2 C0AA 117.0(13) . .
C4 C2 C3 108.9(17) . .
C4 C2 C5 101.4(15) . .
C20 O8 Zn2 116.5(13) . .
C11 C12 C13 108.7(9) . .
C11 C12 C15 107.2(9) . .
C15 C12 C13 101.9(16) . .
C14 C12 C11 116.0(12) . .
C14 C12 C13 113.3(17) . .
C14 C12 C15 108.6(19) . .
C11S N11S C12S 125(2) . .
C11S N11S C14S 111(5) . .
C14S N11S C12S 124(4) . .
C2 C3 H3A 108.9 . .
C2 C3 H3B 108.9 . .
C2 C3 C8 113.5(14) . .
H3A C3 H3B 107.7 . .
C8 C3 H3A 108.9 . .
C8 C3 H3B 108.9 . .
C11S O11S Zn2 117(2) . .
C9 C8 C3 110.6(15) . .
C9 C8 H8A 109.5 . .
C9 C8 H8B 109.5 . .
C3 C8 H8A 109.5 . .
C3 C8 H8B 109.5 . .
H8A C8 H8B 108.1 . .
C9 C7 H7A 109.7 . .
C9 C7 H7B 109.7 . .
C9 C7 C5 109.7(14) . .
H7A C7 H7B 108.2 . .
C5 C7 H7A 109.7 . .
C5 C7 H7B 109.7 . .
C9 C6 H6A 109.5 . .
C9 C6 H6B 109.5 . .
C9 C6 C4 110.6(15) . .
H6A C6 H6B 108.1 . .
C4 C6 H6A 109.5 . .
C4 C6 H6B 109.5 . .
C2 C5 C7 113.0(16) . .
C2 C5 H5A 109.0 . .
C2 C5 H5B 109.0 . .
C7 C5 H5A 109.0 . .
C7 C5 H5B 109.0 . .
H5A C5 H5B 107.8 . .
C2 C4 C6 113.3(16) . .
C2 C4 H4A 108.9 . .
C2 C4 H4B 108.9 . .
C6 C4 H4A 108.9 . .
C6 C4 H4B 108.9 . .
H4A C4 H4B 107.7 . .
C12 C13 H13A 111.9 . .
C12 C13 H13B 110.1 . .
H13A C13 H13B 109.5 . .
C16 C13 C12 102(2) . .
C16 C13 H13A 114.9 . .
C16 C13 H13B 108.2 . .
C12 C15 H15A 112.3 . .
C12 C15 H15B 107.1 . .
H15A C15 H15B 108.5 . .
C18 C15 C12 109.3(19) . .
C18 C15 H15A 111.5 . .
C18 C15 H15B 108.0 . .
N11S C11S H11S 114.3 . .
O11S C11S N11S 131(3) . .
O11S C11S H11S 114.3 . .
C12 C14 H14A 110.1 . .
C12 C14 H14B 107.7 . .
C12 C14 C17 113(3) . .
H14A C14 H14B 108.1 . .
C17 C14 H14A 111.2 . .
C17 C14 H14B 106.6 . .
O8 C20 C19 116.8(19) . .
O7 C20 O8 122.1(19) . .
O7 C20 C19 119(2) . .
C20 C20 O8 146(5) 4_556 .
C20 C20 O7 48(3) 4_556 .
C20 C20 C19 89.1(13) 4_556 .
C20 C19 C18 110(2) . .
C20 C19 C17 107(2) . .
C18 C19 C17 101(3) . .
C16 C19 C20 117(3) . .
C16 C19 C18 112(3) . .
C16 C19 C17 108(2) . .
C15 C18 H18A 107.6 . .
C15 C18 H18B 111.5 . .
C19 C18 C15 110(2) . .
C19 C18 H18A 110.0 . .
C19 C18 H18B 110.1 . .
H18A C18 H18B 107.9 . .
C14 C17 C19 107(3) . .
C14 C17 H17A 108.8 . .
C14 C17 H17B 112.9 . .
C19 C17 H17A 107.2 . .
C19 C17 H17B 112.2 . .
H17A C17 H17B 108.3 . .
C13 C16 H16A 103.9 . .
C13 C16 H16B 109.7 . .
C19 C16 C13 119(3) . .
C19 C16 H16A 105.7 . .
C19 C16 H16B 110.5 . .
H16A C16 H16B 107.1 . .
C21S O21S Zn2 128.4(19) . .
O21S C21S H21S 116.8 . .
O21S C21S N21S 126(3) . .
N21S C21S H21S 116.8 . .
H24A C24S H24B 107.2 . .
N21S C24S H24A 107.9 . .
N21S C24S H24B 107.9 . .
N21S C24S C25S 118(5) . .
C25S C24S H24A 107.9 . .
C25S C24S H24B 107.9 . .
C21S N21S C24S 115(3) . .
C21S N21S C22S 119(3) . .
C24S N21S C22S 112(4) . .
N21S C22S H22A 111.1 . .
N21S C22S H22B 111.1 . .
N21S C22S C23S 103(3) . .
H22A C22S H22B 109.0 . .
C23S C22S H22A 111.1 . .
C23S C22S H22B 111.1 . .
N11S C12S H12A 108.5 . .
N11S C12S H12B 108.5 . .
N11S C12S C13S 115(3) . .
H12A C12S H12B 107.5 . .
C13S C12S H12A 108.5 . .
C13S C12S H12B 108.5 . .
C12S C13S H13C 109.5 . .
C12S C13S H13D 109.5 . .
C12S C13S H13E 109.5 . .
H13C C13S H13D 109.5 . .
H13C C13S H13E 109.5 . .
H13D C13S H13E 109.5 . .
C22S C23S H23A 109.5 . .
C22S C23S H23B 109.5 . .
C22S C23S H23C 109.5 . .
H23A C23S H23B 109.5 . .
H23A C23S H23C 109.5 . .
H23B C23S H23C 109.5 . .
N11S C14S H14C 106.5 . .
N11S C14S H14D 106.5 . .
N11S C14S C15S 123(5) . .
H14C C14S H14D 106.5 . .
C15S C14S H14C 106.5 . .
C15S C14S H14D 106.5 . .
C14S C15S H15C 109.5 . .
C14S C15S H15D 109.5 . .
C14S C15S H15E 109.5 . .
H15C C15S H15D 109.5 . .
H15C C15S H15E 109.5 . .
H15D C15S H15E 109.5 . .
C24S C25S H25A 109.5 . .
C24S C25S H25B 109.5 . .
C24S C25S H25C 109.5 . .
H25A C25S H25B 109.5 . .
H25A C25S H25C 109.5 . .
H25B C25S H25C 109.5 . .

loop_
_geom_bond_atom_site_label_1
_geom_bond_atom_site_label_2
_geom_bond_distance
_geom_bond_site_symmetry_2
Zn1 Zn1 3.126(2) 4_556
Zn1 Zn2 3.1523(17) .
Zn1 O6 1.929(5) .
Zn1 O4 1.926(7) .
Zn1 O5 2.002(7) 4_446
Zn1 O2 1.940(8) 2_655
Zn2 O6 1.955(5) .
Zn2 O3 1.957(9) .
Zn2 O1 1.995(8) 5_565
Zn2 O8 1.848(12) .
Zn2 O11S 2.261(16) .
Zn2 O21S 2.467(18) .
O6 Zn1 1.928(5) 4_556
O6 Zn2 1.955(5) 4_556
O4 C10 1.289(13) .
O3 C10 1.282(15) .
O5 Zn1 2.002(7) 4_666
O5 C11 1.253(9) .
O1 Zn2 1.995(8) 5_665
O1 C0AA 1.258(14) .
O2 Zn1 1.940(8) 3_664
O2 C0AA 1.275(14) .
C0AA C2 1.491(16) .
C10 C9 1.520(15) .
C9 C8 1.44(2) .
C9 C7 1.50(2) .
C9 C6 1.50(2) .
C11 O5 1.253(9) 4_556
C11 C12 1.52(2) .
C2 C3 1.50(2) .
C2 C5 1.49(2) .
C2 C4 1.36(2) .
O8 C20 1.25(3) .
C12 C13 1.65(3) .
C12 C15 1.64(3) .
C12 C14 1.35(3) .
N11S C11S 1.36(3) .
N11S C12S 1.46(2) .
N11S C14S 1.431(18) .
O7 C20 1.17(3) .
C3 H3A 0.9900 .
C3 H3B 0.9900 .
C3 C8 1.542(17) .
O11S C11S 1.14(3) .
C8 H8A 0.9900 .
C8 H8B 0.9900 .
C7 H7A 0.9900 .
C7 H7B 0.9900 .
C7 C5 1.567(17) .
C6 H6A 0.9900 .
C6 H6B 0.9900 .
C6 C4 1.574(17) .
C5 H5A 0.9900 .
C5 H5B 0.9900 .
C4 H4A 0.9900 .
C4 H4B 0.9900 .
C13 H13A 0.9704 .
C13 H13B 0.9698 .
C13 C16 1.57(2) .
C15 H15A 0.9708 .
C15 H15B 0.9694 .
C15 C18 1.57(2) .
C11S H11S 0.9500 .
C14 H14A 0.9700 .
C14 H14B 0.9705 .
C14 C17 1.57(2) .
C20 C20 0.85(5) 4_556
C20 C19 1.54(3) .
C19 C18 1.56(4) .
C19 C17 1.65(5) .
C19 C16 1.30(5) .
C18 H18A 0.9697 .
C18 H18B 0.9703 .
C17 H17A 0.9693 .
C17 H17B 0.9705 .
C16 H16A 0.9697 .
C16 H16B 0.9703 .
O21S C21S 1.23(2) .
C21S H21S 0.9500 .
C21S N21S 1.365(18) .
C24S H24A 0.9900 .
C24S H24B 0.9900 .
C24S N21S 1.405(19) .
C24S C25S 1.479(19) .
N21S C22S 1.430(19) .
C22S H22A 0.9900 .
C22S H22B 0.9900 .
C22S C23S 1.501(19) .
C12S H12A 0.9900 .
C12S H12B 0.9900 .
C12S C13S 1.51(3) .
C13S H13C 0.9800 .
C13S H13D 0.9800 .
C13S H13E 0.9800 .
C23S H23A 0.9800 .
C23S H23B 0.9800 .
C23S H23C 0.9800 .
C14S H14C 0.9900 .
C14S H14D 0.9900 .
C14S C15S 1.55(3) .
C15S H15C 0.9800 .
C15S H15D 0.9800 .
C15S H15E 0.9800 .
C25S H25A 0.9800 .
C25S H25B 0.9800 .
C25S H25C 0.9800 .

loop_
_geom_torsion_atom_site_label_1
_geom_torsion_atom_site_label_2
_geom_torsion_atom_site_label_3
_geom_torsion_atom_site_label_4
_geom_torsion
_geom_torsion_site_symmetry_1
_geom_torsion_site_symmetry_4
Zn1 Zn2 O8 C20 -54(2) . .
Zn1 O4 C10 O3 18.2(18) . .
Zn1 O4 C10 C9 -165.3(8) . .
Zn1 O5 C11 O5 22.5(4) 4_666 4_556
Zn1 O5 C11 C12 -157.5(4) 4_666 .
Zn1 O2 C0AA O1 -26.3(17) 3_664 .
Zn1 O2 C0AA C2 152.9(9) 3_664 .
Zn2 O3 C10 O4 -13(2) . .
Zn2 O3 C10 C9 170.4(9) . .
Zn2 O1 C0AA O2 38.5(19) 5_665 .
Zn2 O1 C0AA C2 -140.7(10) 5_665 .
Zn2 O8 C20 O7 -14(4) . .
Zn2 O8 C20 C20 47(10) . 4_556
Zn2 O8 C20 C19 -176(2) . .
Zn2 O11S C11S N11S 169(3) . .
Zn2 O21S C21S N21S 170(4) . .
O6 Zn2 O8 C20 -9(2) . .
O4 C10 C9 C8 -133.4(15) . .
O4 C10 C9 C7 -8.4(19) . .
O4 C10 C9 C6 105.4(15) . .
O3 Zn2 O8 C20 -132(2) . .
O3 C10 C9 C8 43.3(19) . .
O3 C10 C9 C7 168.3(15) . .
O3 C10 C9 C6 -77.9(17) . .
O5 C11 C12 C13 -137.3(12) 4_556 .
O5 C11 C12 C13 42.7(12) . .
O5 C11 C12 C15 152.1(15) . .
O5 C11 C12 C15 -27.9(15) 4_556 .
O5 C11 C12 C14 -86.4(19) . .
O5 C11 C12 C14 93.6(19) 4_556 .
O1 Zn2 O8 C20 124(2) 5_565 .
O1 C0AA C2 C3 98.7(16) . .
O1 C0AA C2 C5 -20.7(19) . .
O1 C0AA C2 C4 -138.0(18) . .
O2 C0AA C2 C3 -80.6(17) . .
O2 C0AA C2 C5 160.0(15) . .
O2 C0AA C2 C4 43(2) . .
C0AA C2 C3 C8 -169.6(16) . .
C0AA C2 C5 C7 176.9(16) . .
C0AA C2 C4 C6 -167.9(16) . .
C10 C9 C8 C3 -169.0(15) . .
C10 C9 C7 C5 179.1(15) . .
C10 C9 C6 C4 -171.4(16) . .
C9 C7 C5 C2 -8(3) . .
C9 C6 C4 C2 -15(3) . .
C11 C12 C13 C16 -175.6(19) . .
C11 C12 C15 C18 -166(2) . .
C11 C12 C14 C17 -168(2) . .
C2 C3 C8 C9 -13(3) . .
O8 C20 C19 C18 -29(4) . .
O8 C20 C19 C17 -139(3) . .
O8 C20 C19 C16 101(4) . .
C12 C13 C16 C19 -25(4) . .
C12 C15 C18 C19 -10(4) . .
C12 C14 C17 C19 -19(4) . .
O7 C20 C19 C18 168(3) . .
O7 C20 C19 C17 58(4) . .
O7 C20 C19 C16 -62(5) . .
C3 C2 C5 C7 57(2) . .
C3 C2 C4 C6 -45(2) . .
C8 C9 C7 C5 -53(2) . .
C8 C9 C6 C4 64(2) . .
C7 C9 C8 C3 65(2) . .
C7 C9 C6 C4 -52.0(19) . .
C6 C9 C8 C3 -47(2) . .
C6 C9 C7 C5 61(2) . .
C5 C2 C3 C8 -47(2) . .
C5 C2 C4 C6 69(2) . .
C4 C2 C3 C8 62(2) . .
C4 C2 C5 C7 -57(2) . .
C13 C12 C15 C18 -52(3) . .
C13 C12 C14 C17 65(3) . .
C15 C12 C13 C16 72(2) . .
C15 C12 C14 C17 -48(3) . .
C11S N11S C12S C13S 113(4) . .
C11S N11S C14S C15S 91(9) . .
C14 C12 C13 C16 -45(2) . .
C14 C12 C15 C18 68(3) . .
C20 C20 C19 C18 129(5) 4_556 .
C20 C20 C19 C17 19(6) 4_556 .
C20 C20 C19 C16 -101(6) 4_556 .
C20 C19 C18 C15 -165(3) . .
C20 C19 C17 C14 -171(3) . .
C20 C19 C16 C13 -171(3) . .
C18 C19 C17 C14 73(3) . .
C18 C19 C16 C13 -42(4) . .
C17 C19 C18 C15 -52(3) . .
C17 C19 C16 C13 68(4) . .
C16 C19 C18 C15 63(4) . .
C16 C19 C17 C14 -45(3) . .
O21S Zn2 O8 C20 59(2) . .
O21S C21S N21S C24S 26(7) . .
O21S C21S N21S C22S 164(5) . .
C21S N21S C22S C23S 126(5) . .
C24S N21S C22S C23S -95(6) . .
C12S N11S C11S O11S -171(4) . .
C12S N11S C14S C15S -86(9) . .
C14S N11S C11S O11S 13(6) . .
C14S N11S C12S C13S -71(5) . .
C25S C24S N21S C21S 13(8) . .
C25S C24S N21S C22S -127(6) . .
